data_2228725
loop_
_publ_author_name
'Guo, Ming-Lin'
'Liu, Long'
'Lu, Cong-Cong'

_publ_section_title
;
 Poly[[\m~2~-aqua-tetraaquadi-\m~3~-malonato-nickel(II)strontium(II)]
 dihydrate]
;
_journal_coeditor_code HB5748
_journal_issue 1
_journal_name_full 'Acta Crystallographica Section E'
_journal_page_first m19
_journal_page_last m20
_journal_paper_doi 10.1107/S1600536810049779
_journal_volume 67
_journal_year 2011
_chemical_formula_iupac '[Ni Sr (C3 H2 O4)2 (H2 O)5], 2H2 O'
_chemical_formula_moiety 'C6 H14 Ni O13 Sr, 2(H2 O)'
_chemical_formula_sum 'C6 H18 Ni O15 Sr'
_chemical_formula_weight 476.53
_chemical_name_systematic
;
Poly[[\m~2~-aqua-tetraaquadi-\m~3~-malonato-nickel(II)strontium(II)]
dihydrate]
;
_space_group_IT_number 14
_symmetry_cell_setting monoclinic
_symmetry_space_group_name_Hall '-P 2ybc'
_symmetry_space_group_name_H-M 'P 1 21/c 1'
_atom_sites_solution_hydrogens geom
_atom_sites_solution_primary direct
_atom_sites_solution_secondary difmap
_audit_creation_method SHELXL-97
_cell_angle_alpha 90.00
_cell_angle_beta 101.10(3)
_cell_angle_gamma 90.00
_cell_formula_units_Z 4
_cell_length_a 6.7745(14)
_cell_length_b 14.220(3)
_cell_length_c 15.629(3)
_cell_measurement_reflns_used 11235
_cell_measurement_temperature 294(2)
_cell_measurement_theta_max 28.24
_cell_measurement_theta_min 1.32
_cell_volume 1477.4(5)
_computing_cell_refinement 'CrystalClear (Rigaku/MSC, 2005)'
_computing_data_collection 'CrystalClear (Rigaku/MSC, 2005)'
_computing_data_reduction 'CrystalClear (Rigaku/MSC, 2005)'
_computing_molecular_graphics 'SHELXTL (Sheldrick, 2008)'
_computing_publication_material 'SHELXTL (Sheldrick, 2008)'
_computing_structure_refinement 'SHELXL97 (Sheldrick, 2008)'
_computing_structure_solution 'SHELXS97 (Sheldrick, 2008)'
_diffrn_ambient_temperature 294(2)
_diffrn_detector_area_resol_mean 28.57
_diffrn_measured_fraction_theta_full 0.999
_diffrn_measured_fraction_theta_max 0.999
_diffrn_measurement_device_type 'Rigaku Saturn CCD area-detector'
_diffrn_measurement_method \w
_diffrn_radiation_monochromator confocal
_diffrn_radiation_source 'rotating anode'
_diffrn_radiation_type MoK\a
_diffrn_radiation_wavelength 0.71073
_diffrn_reflns_av_R_equivalents 0.0451
_diffrn_reflns_av_sigmaI/netI 0.0339
_diffrn_reflns_limit_h_max 8
_diffrn_reflns_limit_h_min -7
_diffrn_reflns_limit_k_max 16
_diffrn_reflns_limit_k_min -13
_diffrn_reflns_limit_l_max 18
_diffrn_reflns_limit_l_min -18
_diffrn_reflns_number 9983
_diffrn_reflns_theta_full 25.03
_diffrn_reflns_theta_max 25.03
_diffrn_reflns_theta_min 1.95
_diffrn_standards_number 0
_exptl_absorpt_coefficient_mu 4.965
_exptl_absorpt_correction_T_max 0.712
_exptl_absorpt_correction_T_min 0.548
_exptl_absorpt_correction_type multi-scan
_exptl_absorpt_process_details '(CrystalClear; Rigaku/MSC, 2005)'
_exptl_crystal_colour Green
_exptl_crystal_density_diffrn 2.142
_exptl_crystal_density_method 'not measured'
_exptl_crystal_description Prism
_exptl_crystal_F_000 960
_exptl_crystal_size_max 0.12
_exptl_crystal_size_mid 0.06
_exptl_crystal_size_min 0.04
_refine_diff_density_max 0.777
_refine_diff_density_min -0.593
_refine_ls_extinction_method none
_refine_ls_goodness_of_fit_ref 1.048
_refine_ls_hydrogen_treatment constr
_refine_ls_matrix_type full
_refine_ls_number_parameters 208
_refine_ls_number_reflns 2609
_refine_ls_number_restraints 0
_refine_ls_restrained_S_all 1.048
_refine_ls_R_factor_all 0.0382
_refine_ls_R_factor_gt 0.0345
_refine_ls_shift/su_max 0.001
_refine_ls_shift/su_mean 0.000
_refine_ls_structure_factor_coef Fsqd
_refine_ls_weighting_details 'calc w=1/[\s^2^(Fo^2^)+(0.0667P)^2^] where P=(Fo^2^+2Fc^2^)/3'
_refine_ls_weighting_scheme calc
_refine_ls_wR_factor_gt 0.0955
_refine_ls_wR_factor_ref 0.0983
_reflns_number_gt 2235
_reflns_number_total 2609
_reflns_threshold_expression I>2sigma(I)
_cod_data_source_file hb5748.cif
_cod_data_source_block I
_cod_original_sg_symbol_H-M 'P 21/c'
_cod_database_code 2228725
_cod_database_fobs_code 2228725

loop_
_symmetry_equiv_pos_as_xyz
'x, y, z'
'-x, y+1/2, -z+1/2'
'-x, -y, -z'
'x, -y-1/2, z-1/2'

loop_
_atom_site_type_symbol
_atom_site_label
_atom_site_fract_x
_atom_site_fract_y
_atom_site_fract_z
_atom_site_U_iso_or_equiv
_atom_site_adp_type
_atom_site_calc_flag
_atom_site_refinement_flags
_atom_site_occupancy
_atom_site_disorder_assembly
_atom_site_disorder_group
Sr Sr1 0.76917(4) 0.41527(3) 0.54827(2) 0.03336(14) Uani d . 1 . .
Ni Ni1 0.77798(6) 0.26471(3) 0.29429(3) 0.03640(16) Uani d . 1 . .
O O1 0.6901(3) 0.35987(19) 0.37645(16) 0.0383(6) Uani d . 1 . .
O O2 0.4937(4) 0.46958(19) 0.41211(16) 0.0376(6) Uani d . 1 . .
O O3 0.2090(5) 0.3344(3) 0.1625(3) 0.0892(15) Uani d . 1 . .
O O4 0.4994(4) 0.2690(2) 0.21955(17) 0.0426(6) Uani d . 1 . .
O O5 0.8646(4) 0.16635(19) 0.21529(16) 0.0376(6) Uani d . 1 . .
O O6 1.0210(4) 0.03826(19) 0.18917(16) 0.0393(6) Uani d . 1 . .
O O7 1.0539(4) 0.2606(2) 0.37197(18) 0.0466(7) Uani d . 1 . .
O O8 1.3529(4) 0.2065(2) 0.4271(2) 0.0600(9) Uani d . 1 . .
C C1 0.5431(5) 0.4164(3) 0.3563(2) 0.0353(8) Uani d . 1 . .
C C2 0.4297(6) 0.4246(3) 0.2641(3) 0.0430(9) Uani d . 1 . .
H H2A 0.5089 0.4630 0.2320 0.052 Uiso calc R 1 . .
H H2B 0.3057 0.4584 0.2650 0.052 Uiso calc R 1 . .
C C3 0.3765(5) 0.3345(3) 0.2136(3) 0.0468(10) Uani d . 1 . .
C C4 1.0035(5) 0.1073(3) 0.2363(2) 0.0372(8) Uani d . 1 . .
C C5 1.1565(7) 0.1145(4) 0.3191(3) 0.0618(13) Uani d . 1 . .
H H5A 1.2856 0.1000 0.3042 0.074 Uiso calc R 1 . .
H H5B 1.1275 0.0639 0.3565 0.074 Uiso calc R 1 . .
C C6 1.1875(5) 0.2012(3) 0.3748(2) 0.0399(9) Uani d . 1 . .
O O9 0.6818(5) 0.1619(2) 0.3674(2) 0.0703(11) Uani d . 1 . .
H H9A 0.5832 0.1782 0.3899 0.084 Uiso d R 1 . .
H H9B 0.7235 0.1063 0.3805 0.084 Uiso d R 1 . .
O O10 0.8706(3) 0.37394(19) 0.22446(16) 0.0380(6) Uani d . 1 . .
H H10A 0.9763 0.3629 0.2042 0.046 Uiso d R 1 . .
H H10B 0.8794 0.4243 0.2542 0.046 Uiso d R 1 . .
O O11 0.4547(3) 0.32253(19) 0.56368(16) 0.0384(6) Uani d . 1 . .
H H11A 0.4583 0.2973 0.6130 0.046 Uiso d R 1 . .
H H11B 0.4168 0.2852 0.5212 0.046 Uiso d R 1 . .
O O12 0.8968(4) 0.24515(19) 0.54373(17) 0.0418(6) Uani d . 1 . .
H H12A 1.0020 0.2298 0.5801 0.050 Uiso d R 1 . .
H H12B 0.8940 0.2226 0.4933 0.050 Uiso d R 1 . .
O O13 0.8855(4) 0.58384(18) 0.51241(16) 0.0380(6) Uani d . 1 . .
H H13A 0.9186 0.6223 0.5544 0.046 Uiso d R 1 . .
H H13B 0.7751 0.5986 0.4787 0.046 Uiso d R 1 . .
O O14 0.5916(6) 0.0732(3) 0.5637(2) 0.0772(11) Uani d . 1 . .
H H14A 0.6736 0.1063 0.6009 0.093 Uiso d R 1 . .
H H14B 0.5234 0.1080 0.5238 0.093 Uiso d R 1 . .
O O15 0.8248(5) 0.0017(3) 0.4433(2) 0.0769(11) Uani d . 1 . .
H H15A 0.7252 -0.0157 0.4633 0.092 Uiso d R 1 . .
H H15B 0.8963 -0.0419 0.4283 0.092 Uiso d R 1 . .

loop_
_atom_site_aniso_label
_atom_site_aniso_U_11
_atom_site_aniso_U_22
_atom_site_aniso_U_33
_atom_site_aniso_U_12
_atom_site_aniso_U_13
_atom_site_aniso_U_23
Sr1 0.0315(2) 0.0324(2) 0.0327(2) 0.00063(12) -0.00229(14) -0.00001(13)
Ni1 0.0387(3) 0.0331(3) 0.0342(3) 0.0033(2) -0.0009(2) -0.0006(2)
O1 0.0380(13) 0.0386(16) 0.0344(13) 0.0057(11) -0.0024(11) -0.0025(11)
O2 0.0367(13) 0.0369(16) 0.0363(13) 0.0007(11) -0.0004(11) -0.0015(12)
O3 0.0387(16) 0.121(4) 0.097(3) 0.0142(19) -0.0150(17) -0.071(3)
O4 0.0397(14) 0.0407(16) 0.0439(15) -0.0028(12) -0.0005(12) -0.0084(12)
O5 0.0378(13) 0.0351(16) 0.0369(13) 0.0038(11) -0.0004(10) -0.0023(11)
O6 0.0427(14) 0.0339(15) 0.0374(14) 0.0031(11) -0.0015(11) -0.0030(12)
O7 0.0522(16) 0.0419(17) 0.0385(14) 0.0117(13) -0.0093(12) -0.0049(12)
O8 0.0359(14) 0.070(2) 0.0674(19) 0.0041(14) -0.0073(14) -0.0353(18)
C1 0.0328(17) 0.033(2) 0.037(2) -0.0026(15) 0.0001(15) 0.0012(16)
C2 0.040(2) 0.046(3) 0.039(2) 0.0068(17) -0.0019(16) -0.0027(18)
C3 0.0317(18) 0.058(3) 0.047(2) 0.0000(18) -0.0009(16) -0.018(2)
C4 0.0377(19) 0.034(2) 0.039(2) -0.0009(16) 0.0039(16) -0.0020(17)
C5 0.051(2) 0.050(3) 0.069(3) 0.017(2) -0.026(2) -0.023(2)
C6 0.0361(19) 0.040(2) 0.041(2) -0.0013(16) 0.0014(16) -0.0027(17)
O9 0.073(2) 0.048(2) 0.102(3) 0.0248(17) 0.048(2) 0.0311(19)
O10 0.0368(12) 0.0344(15) 0.0393(14) 0.0015(11) -0.0011(11) -0.0032(12)
O11 0.0390(13) 0.0378(16) 0.0341(13) -0.0024(11) -0.0039(10) 0.0006(11)
O12 0.0435(14) 0.0413(17) 0.0358(13) 0.0036(12) -0.0040(11) 0.0002(11)
O13 0.0344(12) 0.0370(16) 0.0387(14) 0.0030(10) -0.0025(11) -0.0025(11)
O14 0.076(2) 0.081(3) 0.065(2) -0.016(2) -0.0118(18) 0.0063(19)
O15 0.080(2) 0.058(2) 0.097(3) 0.025(2) 0.030(2) 0.027(2)

loop_
_atom_type_symbol
_atom_type_description
_atom_type_scat_dispersion_real
_atom_type_scat_dispersion_imag
_atom_type_scat_source
C C 0.0033 0.0016 'International Tables Vol C Tables 4.2.6.8 and 6.1.1.4'
H H 0.0000 0.0000 'International Tables Vol C Tables 4.2.6.8 and 6.1.1.4'
Ni Ni 0.3393 1.1124 'International Tables Vol C Tables 4.2.6.8 and 6.1.1.4'
O O 0.0106 0.0060 'International Tables Vol C Tables 4.2.6.8 and 6.1.1.4'
Sr Sr -1.5307 3.2498 'International Tables Vol C Tables 4.2.6.8 and 6.1.1.4'

loop_
_geom_angle_atom_site_label_1
_geom_angle_atom_site_label_2
_geom_angle_atom_site_label_3
_geom_angle_site_symmetry_1
_geom_angle_site_symmetry_3
_geom_angle
_geom_angle_publ_flag
O11 Sr1 O12 . . 78.94(8) ?
O11 Sr1 O2 . 3_666 71.25(9) ?
O12 Sr1 O2 . 3_666 148.61(8) ?
O11 Sr1 O6 . 4_566 118.33(8) ?
O12 Sr1 O6 . 4_566 95.34(8) ?
O2 Sr1 O6 3_666 4_566 90.35(8) ?
O11 Sr1 O13 . . 141.58(8) ?
O12 Sr1 O13 . . 137.57(8) ?
O2 Sr1 O13 3_666 . 73.77(8) ?
O6 Sr1 O13 4_566 . 76.88(8) ?
O11 Sr1 O2 . . 75.89(8) ?
O12 Sr1 O2 . . 115.99(8) ?
O2 Sr1 O2 3_666 . 66.27(9) ?
O6 Sr1 O2 4_566 . 148.12(9) ?
O13 Sr1 O2 . . 75.91(8) ?
O11 Sr1 O13 . 3_766 146.45(8) ?
O12 Sr1 O13 . 3_766 71.04(8) ?
O2 Sr1 O13 3_666 3_766 140.29(8) ?
O6 Sr1 O13 4_566 3_766 79.85(8) ?
O13 Sr1 O13 . 3_766 66.54(9) ?
O2 Sr1 O13 . 3_766 103.91(8) ?
O11 Sr1 O1 . . 86.27(8) ?
O12 Sr1 O1 . . 72.98(8) ?
O2 Sr1 O1 3_666 . 113.72(8) ?
O6 Sr1 O1 4_566 . 150.82(7) ?
O13 Sr1 O1 . . 93.63(8) ?
O2 Sr1 O1 . . 47.73(8) ?
O13 Sr1 O1 3_766 . 71.10(8) ?
O11 Sr1 O5 . 4_566 75.33(8) ?
O12 Sr1 O5 . 4_566 67.66(8) ?
O2 Sr1 O5 3_666 4_566 94.87(8) ?
O6 Sr1 O5 4_566 4_566 47.39(8) ?
O13 Sr1 O5 . 4_566 123.45(8) ?
O2 Sr1 O5 . 4_566 149.50(7) ?
O13 Sr1 O5 3_766 4_566 105.60(8) ?
O1 Sr1 O5 . 4_566 138.92(8) ?
O11 Sr1 C4 . 4_566 98.18(9) ?
O12 Sr1 C4 . 4_566 79.28(9) ?
O2 Sr1 C4 3_666 4_566 95.17(9) ?
O6 Sr1 C4 4_566 4_566 23.50(9) ?
O13 Sr1 C4 . 4_566 100.31(9) ?
O2 Sr1 C4 . 4_566 161.43(9) ?
O13 Sr1 C4 3_766 4_566 90.77(9) ?
O1 Sr1 C4 . 4_566 150.52(9) ?
O5 Sr1 C4 4_566 4_566 24.11(9) ?
O11 Sr1 C1 . . 80.11(9) ?
O12 Sr1 C1 . . 94.85(9) ?
O2 Sr1 C1 3_666 . 89.63(9) ?
O6 Sr1 C1 4_566 . 160.39(9) ?
O13 Sr1 C1 . . 84.30(9) ?
O2 Sr1 C1 . . 23.50(9) ?
O13 Sr1 C1 3_766 . 87.70(9) ?
O1 Sr1 C1 . . 24.22(8) ?
O5 Sr1 C1 4_566 . 152.04(9) ?
C4 Sr1 C1 4_566 . 174.11(10) ?
O11 Sr1 Sr1 . 3_666 70.32(6) ?
O12 Sr1 Sr1 . 3_666 140.14(6) ?
O2 Sr1 Sr1 3_666 3_666 33.70(6) ?
O6 Sr1 Sr1 4_566 3_666 121.22(6) ?
O13 Sr1 Sr1 . 3_666 71.83(6) ?
O2 Sr1 Sr1 . 3_666 32.57(5) ?
O13 Sr1 Sr1 3_766 3_666 126.73(6) ?
O1 Sr1 Sr1 . 3_666 80.14(6) ?
O5 Sr1 Sr1 4_566 3_666 124.90(5) ?
C4 Sr1 Sr1 4_566 3_666 128.87(7) ?
C1 Sr1 Sr1 . 3_666 55.97(7) ?
O11 Sr1 H13B . . 125.9 ?
O12 Sr1 H13B . . 145.7 ?
O2 Sr1 H13B 3_666 . 64.5 ?
O6 Sr1 H13B 4_566 . 92.1 ?
O13 Sr1 H13B . . 17.5 ?
O2 Sr1 H13B . . 59.0 ?
O13 Sr1 H13B 3_766 . 77.4 ?
O1 Sr1 H13B . . 84.4 ?
O5 Sr1 H13B 4_566 . 135.9 ?
C4 Sr1 H13B 4_566 . 114.9 ?
C1 Sr1 H13B . . 70.3 ?
Sr1 Sr1 H13B 3_666 . 55.5 ?
O4 Ni1 O7 . . 178.51(10) ?
O4 Ni1 O5 . . 90.94(10) ?
O7 Ni1 O5 . . 90.19(11) ?
O4 Ni1 O1 . . 89.44(10) ?
O7 Ni1 O1 . . 89.39(10) ?
O5 Ni1 O1 . . 178.06(10) ?
O4 Ni1 O9 . . 88.97(13) ?
O7 Ni1 O9 . . 90.06(14) ?
O5 Ni1 O9 . . 90.45(12) ?
O1 Ni1 O9 . . 87.66(12) ?
O4 Ni1 O10 . . 90.96(11) ?
O7 Ni1 O10 . . 89.96(11) ?
O5 Ni1 O10 . . 92.53(10) ?
O1 Ni1 O10 . . 89.36(11) ?
O9 Ni1 O10 . . 177.02(12) ?
C1 O1 Ni1 . . 125.2(2) ?
C1 O1 Sr1 . . 93.2(2) ?
Ni1 O1 Sr1 . . 141.44(12) ?
C1 O2 Sr1 . 3_666 147.4(2) ?
C1 O2 Sr1 . . 98.2(2) ?
Sr1 O2 Sr1 3_666 . 113.73(9) ?
C3 O4 Ni1 . . 127.2(3) ?
C4 O5 Ni1 . . 126.3(2) ?
C4 O5 Sr1 . 4_565 89.6(2) ?
Ni1 O5 Sr1 . 4_565 143.89(12) ?
C4 O6 Sr1 . 4_565 100.3(2) ?
C6 O7 Ni1 . . 128.9(3) ?
O2 C1 O1 . . 120.9(3) n
O2 C1 C2 . . 117.9(3) ?
O1 C1 C2 . . 121.2(3) ?
O2 C1 Sr1 . . 58.32(19) ?
O1 C1 Sr1 . . 62.55(19) ?
C2 C1 Sr1 . . 175.7(3) ?
C1 C2 C3 . . 117.5(4) ?
C1 C2 H2A . . 107.9 ?
C3 C2 H2A . . 107.9 ?
C1 C2 H2B . . 107.9 ?
C3 C2 H2B . . 107.9 ?
H2A C2 H2B . . 107.2 ?
O4 C3 O3 . . 123.9(4) y
O4 C3 C2 . . 120.5(3) ?
O3 C3 C2 . . 115.4(4) ?
O6 C4 O5 . . 121.6(4) n
O6 C4 C5 . . 115.8(3) ?
O5 C4 C5 . . 122.6(3) ?
O6 C4 Sr1 . 4_565 56.20(19) ?
O5 C4 Sr1 . 4_565 66.3(2) ?
C5 C4 Sr1 . 4_565 167.6(3) ?
C4 C5 C6 . . 123.6(4) ?
C4 C5 H5A . . 106.4 ?
C6 C5 H5A . . 106.4 ?
C4 C5 H5B . . 106.4 ?
C6 C5 H5B . . 106.4 ?
H5A C5 H5B . . 106.5 ?
O7 C6 O8 . . 122.6(4) n
O7 C6 C5 . . 121.5(3) ?
O8 C6 C5 . . 115.8(4) ?
Ni1 O9 H9A . . 113.6 ?
Ni1 O9 H9B . . 132.4 ?
H9A O9 H9B . . 114.0 ?
Ni1 O10 H10A . . 114.9 ?
Ni1 O10 H10B . . 110.0 ?
H10A O10 H10B . . 112.5 ?
Sr1 O11 H11A . . 115.2 ?
Sr1 O11 H11B . . 112.4 ?
H11A O11 H11B . . 113.4 ?
Sr1 O12 H12A . . 117.7 ?
Sr1 O12 H12B . . 115.7 ?
H12A O12 H12B . . 112.9 ?
Sr1 O13 Sr1 . 3_766 113.46(9) ?
Sr1 O13 H13A . . 118.0 ?
Sr1 O13 H13A 3_766 . 98.7 ?
Sr1 O13 H13B . . 95.3 ?
Sr1 O13 H13B 3_766 . 120.0 ?
H13A O13 H13B . . 112.8 ?
H14A O14 H14B . . 111.1 ?
H15A O15 H15B . . 115.6 ?

loop_
_geom_bond_atom_site_label_1
_geom_bond_atom_site_label_2
_geom_bond_site_symmetry_2
_geom_bond_distance
_geom_bond_publ_flag
Sr1 O11 . 2.556(2) y
Sr1 O12 . 2.574(3) y
Sr1 O2 3_666 2.581(3) y
Sr1 O6 4_566 2.598(3) y
Sr1 O13 . 2.618(3) y
Sr1 O2 . 2.660(3) y
Sr1 O13 3_766 2.688(2) y
Sr1 O1 . 2.751(3) y
Sr1 O5 4_566 2.816(3) y
Ni1 O4 . 2.020(3) y
Ni1 O7 . 2.024(3) y
Ni1 O5 . 2.026(2) y
Ni1 O1 . 2.032(3) y
Ni1 O9 . 2.038(3) y
Ni1 O10 . 2.064(3) y
O1 C1 . 1.272(4) n
O2 C1 . 1.247(4) n
O3 C3 . 1.255(5) n
O4 C3 . 1.240(5) n
O5 C4 . 1.257(5) n
O6 C4 . 1.247(5) n
O7 C6 . 1.233(5) n
O8 C6 . 1.256(5) n
C1 C2 . 1.502(5) ?
C2 C3 . 1.512(6) ?
C2 H2A . 0.9700 ?
C2 H2B . 0.9700 ?
C4 C5 . 1.498(6) ?
C5 C6 . 1.500(6) ?
C5 H5A . 0.9700 ?
C5 H5B . 0.9700 ?
O9 H9A . 0.8447 ?
O9 H9B . 0.8514 ?
O10 H10A . 0.8512 ?
O10 H10B . 0.8504 ?
O11 H11A . 0.8461 ?
O11 H11B . 0.8497 ?
O12 H12A . 0.8499 ?
O12 H12B . 0.8484 ?
O13 H13A . 0.8504 ?
O13 H13B . 0.8538 ?
O14 H14A . 0.8626 ?
O14 H14B . 0.8589 ?
O15 H15A . 0.8350 ?
O15 H15B . 0.8470 ?

loop_
_geom_hbond_atom_site_label_D
_geom_hbond_atom_site_label_H
_geom_hbond_atom_site_label_A
_geom_hbond_site_symmetry_A
_geom_hbond_distance_DH
_geom_hbond_distance_HA
_geom_hbond_distance_DA
_geom_hbond_angle_DHA
O15 H15A O14 3_656 0.84 2.26 2.997(5) 148
O15 H15A O14 . 0.84 2.33 2.867(5) 123
O15 H15B O3 2_645 0.85 2.29 2.881(7) 127
O14 H14B O8 1_455 0.86 2.21 3.072(5) 176
O14 H14A O10 4_566 0.86 2.14 2.936(4) 152
O13 H13B O11 3_666 0.85 1.93 2.728(4) 155
O13 H13A O7 3_766 0.85 2.01 2.836(4) 163
O12 H12B O7 . 0.85 2.42 3.080(4) 135
O12 H12B O9 . 0.85 2.36 3.094(5) 144
O12 H12A O3 4_666 0.85 1.94 2.772(4) 166
O11 H11B O8 1_455 0.85 1.83 2.681(4) 176
O11 H11A O4 4_566 0.85 1.89 2.727(4) 172
O10 H10B O6 2_755 0.85 1.91 2.728(4) 162
O10 H10A O3 1_655 0.85 1.86 2.714(4) 178
O9 H9B O15 . 0.85 1.84 2.663(5) 162
O9 H9A O8 1_455 0.84 1.81 2.652(4) 173

loop_
_geom_torsion_atom_site_label_1
_geom_torsion_atom_site_label_2
_geom_torsion_atom_site_label_3
_geom_torsion_atom_site_label_4
_geom_torsion_site_symmetry_1
_geom_torsion_site_symmetry_2
_geom_torsion_site_symmetry_3
_geom_torsion_site_symmetry_4
_geom_torsion
_geom_torsion_publ_flag
O4 Ni1 O1 C1 . . . . -22.3(3) ?
O7 Ni1 O1 C1 . . . . 158.6(3) ?
O9 Ni1 O1 C1 . . . . -111.3(3) ?
O10 Ni1 O1 C1 . . . . 68.7(3) ?
O4 Ni1 O1 Sr1 . . . . 151.6(2) ?
O7 Ni1 O1 Sr1 . . . . -27.5(2) ?
O9 Ni1 O1 Sr1 . . . . 62.6(2) ?
O10 Ni1 O1 Sr1 . . . . -117.47(19) ?
O11 Sr1 O1 C1 . . . . 74.0(2) ?
O12 Sr1 O1 C1 . . . . 153.6(2) ?
O2 Sr1 O1 C1 3_666 . . . 6.4(2) ?
O6 Sr1 O1 C1 4_566 . . . -136.8(2) ?
O13 Sr1 O1 C1 . . . . -67.4(2) ?
O2 Sr1 O1 C1 . . . . -0.23(19) ?
O13 Sr1 O1 C1 3_766 . . . -131.1(2) ?
O5 Sr1 O1 C1 4_566 . . . 136.6(2) ?
C4 Sr1 O1 C1 4_566 . . . 174.1(2) ?
Sr1 Sr1 O1 C1 3_666 . . . 3.4(2) ?
O11 Sr1 O1 Ni1 . . . . -100.9(2) ?
O12 Sr1 O1 Ni1 . . . . -21.35(18) ?
O2 Sr1 O1 Ni1 3_666 . . . -168.55(17) ?
O6 Sr1 O1 Ni1 4_566 . . . 48.3(3) ?
O13 Sr1 O1 Ni1 . . . . 117.59(19) ?
O2 Sr1 O1 Ni1 . . . . -175.2(2) ?
O13 Sr1 O1 Ni1 3_766 . . . 53.91(18) ?
O5 Sr1 O1 Ni1 4_566 . . . -38.4(2) ?
C4 Sr1 O1 Ni1 4_566 . . . -0.9(3) ?
C1 Sr1 O1 Ni1 . . . . -175.0(4) ?
Sr1 Sr1 O1 Ni1 3_666 . . . -171.6(2) ?
O11 Sr1 O2 C1 . . . . -97.7(2) ?
O12 Sr1 O2 C1 . . . . -27.7(2) ?
O2 Sr1 O2 C1 3_666 . . . -173.1(3) ?
O6 Sr1 O2 C1 4_566 . . . 140.8(2) ?
O13 Sr1 O2 C1 . . . . 108.7(2) ?
O13 Sr1 O2 C1 3_766 . . . 47.7(2) ?
O1 Sr1 O2 C1 . . . . 0.2(2) ?
O5 Sr1 O2 C1 4_566 . . . -117.4(2) ?
C4 Sr1 O2 C1 4_566 . . . -171.0(3) ?
Sr1 Sr1 O2 C1 3_666 . . . -173.1(3) ?
O11 Sr1 O2 Sr1 . . . 3_666 75.43(11) ?
O12 Sr1 O2 Sr1 . . . 3_666 145.39(9) ?
O2 Sr1 O2 Sr1 3_666 . . 3_666 0.0 ?
O6 Sr1 O2 Sr1 4_566 . . 3_666 -46.06(17) ?
O13 Sr1 O2 Sr1 . . . 3_666 -78.20(11) ?
O13 Sr1 O2 Sr1 3_766 . . 3_666 -139.18(9) ?
O1 Sr1 O2 Sr1 . . . 3_666 173.35(16) ?
O5 Sr1 O2 Sr1 4_566 . . 3_666 55.7(2) ?
C4 Sr1 O2 Sr1 4_566 . . 3_666 2.1(3) ?
C1 Sr1 O2 Sr1 . . . 3_666 173.1(3) ?
O5 Ni1 O4 C3 . . . . -156.7(3) ?
O1 Ni1 O4 C3 . . . . 25.2(3) ?
O9 Ni1 O4 C3 . . . . 112.8(3) ?
O10 Ni1 O4 C3 . . . . -64.2(3) ?
O4 Ni1 O5 C4 . . . . -155.1(3) ?
O7 Ni1 O5 C4 . . . . 23.9(3) ?
O9 Ni1 O5 C4 . . . . -66.1(3) ?
O10 Ni1 O5 C4 . . . . 113.9(3) ?
O4 Ni1 O5 Sr1 . . . 4_565 18.5(2) ?
O7 Ni1 O5 Sr1 . . . 4_565 -162.5(2) ?
O9 Ni1 O5 Sr1 . . . 4_565 107.5(2) ?
O10 Ni1 O5 Sr1 . . . 4_565 -72.5(2) ?
O5 Ni1 O7 C6 . . . . -15.4(3) ?
O1 Ni1 O7 C6 . . . . 162.7(3) ?
O9 Ni1 O7 C6 . . . . 75.0(3) ?
O10 Ni1 O7 C6 . . . . -107.9(3) ?
Sr1 O2 C1 O1 3_666 . . . -168.7(3) ?
Sr1 O2 C1 O1 . . . . -0.5(4) ?
Sr1 O2 C1 C2 3_666 . . . 14.1(6) ?
Sr1 O2 C1 C2 . . . . -177.7(3) ?
Sr1 O2 C1 Sr1 3_666 . . . -168.2(5) ?
Ni1 O1 C1 O2 . . . . 176.6(2) ?
Sr1 O1 C1 O2 . . . . 0.4(4) ?
Ni1 O1 C1 C2 . . . . -6.3(5) ?
Sr1 O1 C1 C2 . . . . 177.6(3) ?
Ni1 O1 C1 Sr1 . . . . 176.2(3) ?
O11 Sr1 C1 O2 . . . . 77.3(2) ?
O12 Sr1 C1 O2 . . . . 155.2(2) ?
O2 Sr1 C1 O2 3_666 . . . 6.3(2) ?
O6 Sr1 C1 O2 4_566 . . . -83.7(3) ?
O13 Sr1 C1 O2 . . . . -67.4(2) ?
O13 Sr1 C1 O2 3_766 . . . -134.1(2) ?
O1 Sr1 C1 O2 . . . . -179.6(4) ?
O5 Sr1 C1 O2 4_566 . . . 106.0(3) ?
Sr1 Sr1 C1 O2 3_666 . . . 4.47(18) ?
O11 Sr1 C1 O1 . . . . -103.1(2) ?
O12 Sr1 C1 O1 . . . . -25.2(2) ?
O2 Sr1 C1 O1 3_666 . . . -174.1(2) ?
O6 Sr1 C1 O1 4_566 . . . 95.9(3) ?
O13 Sr1 C1 O1 . . . . 112.1(2) ?
O2 Sr1 C1 O1 . . . . 179.6(4) ?
O13 Sr1 C1 O1 3_766 . . . 45.5(2) ?
O5 Sr1 C1 O1 4_566 . . . -74.4(3) ?
Sr1 Sr1 C1 O1 3_666 . . . -176.0(2) ?
O2 C1 C2 C3 . . . . -139.2(4) ?
O1 C1 C2 C3 . . . . 43.6(5) ?
Ni1 O4 C3 O3 . . . . 176.4(4) ?
Ni1 O4 C3 C2 . . . . 1.4(6) ?
C1 C2 C3 O4 . . . . -41.0(5) ?
C1 C2 C3 O3 . . . . 143.6(4) ?
Sr1 O6 C4 O5 4_565 . . . 11.5(4) ?
Sr1 O6 C4 C5 4_565 . . . -169.0(3) ?
Ni1 O5 C4 O6 . . . . 165.8(3) ?
Sr1 O5 C4 O6 4_565 . . . -10.5(4) ?
Ni1 O5 C4 C5 . . . . -13.6(5) ?
Sr1 O5 C4 C5 4_565 . . . 170.2(4) ?
Ni1 O5 C4 Sr1 . . . 4_565 176.2(3) ?
O6 C4 C5 C6 . . . . 166.9(4) ?
O5 C4 C5 C6 . . . . -13.7(7) ?
Sr1 C4 C5 C6 4_565 . . . 119.5(12) ?
Ni1 O7 C6 O8 . . . . -179.3(3) ?
Ni1 O7 C6 C5 . . . . -3.2(6) ?
C4 C5 C6 O7 . . . . 22.8(7) ?
C4 C5 C6 O8 . . . . -160.8(4) ?
O11 Sr1 O13 Sr1 . . . 3_766 -156.16(10) ?
O12 Sr1 O13 Sr1 . . . 3_766 0.99(17) ?
O2 Sr1 O13 Sr1 3_666 . . 3_766 178.76(12) ?
O6 Sr1 O13 Sr1 4_566 . . 3_766 84.49(10) ?
O2 Sr1 O13 Sr1 . . . 3_766 -112.28(11) ?
O13 Sr1 O13 Sr1 3_766 . . 3_766 0.0 ?
O1 Sr1 O13 Sr1 . . . 3_766 -67.58(10) ?
O5 Sr1 O13 Sr1 4_566 . . 3_766 93.71(11) ?
C4 Sr1 O13 Sr1 4_566 . . 3_766 86.33(11) ?
C1 Sr1 O13 Sr1 . . . 3_766 -89.97(11) ?
Sr1 Sr1 O13 Sr1 3_666 . . 3_766 -145.97(10) ?
